data_7207551
loop_
_publ_author_name
'Issa, Nizar'
'Barnett, Sarah A.'
'Mohamed, Sharmarke'
'Braun, Doris E.'
'Copley, Royston C. B.'
'Tocher, Derek A.'
'Price, Sarah L.'

_publ_section_title
;
 Screening for cocrystals of succinic acid and 4-aminobenzoic acid
;
_journal_issue 7
_journal_name_full CrystEngComm
_journal_page_first 2454
_journal_paper_doi 10.1039/c2ce06325e
_journal_volume 14
_journal_year 2012
_chemical_formula_moiety 'C11 H12 N2 O, C7 H7 N O2'
_chemical_formula_sum 'C18 H19 N3 O3'
_chemical_formula_weight 325.36
_chemical_name_common '(Antipyrine)(4-Aminobenzoic acid)'
_chemical_name_systematic
;
Antipyrine 4-Aminobenzoic acid (1/1)
;
_space_group_IT_number 4
_symmetry_cell_setting monoclinic
_symmetry_space_group_name_Hall 'P 2yb'
_symmetry_space_group_name_H-M 'P 1 21 1'
_atom_sites_solution_hydrogens geom
_atom_sites_solution_primary direct
_atom_sites_solution_secondary difmap
_audit_creation_method SHELXL-97
_cell_angle_alpha 90.00
_cell_angle_beta 90.758(2)
_cell_angle_gamma 90.00
_cell_formula_units_Z 4
_cell_length_a 9.5767(12)
_cell_length_b 12.7646(17)
_cell_length_c 13.9388(18)
_cell_measurement_reflns_used 2519
_cell_measurement_temperature 150(2)
_cell_measurement_theta_max 22.2314
_cell_measurement_theta_min 2.6590
_cell_volume 1703.8(4)
_computing_cell_refinement 'Bruker SAINT'
_computing_data_collection 'Bruker SMART (Bruker, 2001)'
_computing_data_reduction 'Bruker SAINT'
_computing_molecular_graphics
;
SHELXTL (Bruker, 2000) and Mercury (Macrae et al., 2006)
;
_computing_publication_material 'Bruker SHELXTL and local programs'
_computing_structure_refinement 'SHELXL-97 (Sheldrick, 1997)'
_computing_structure_solution 'SHELXS-97 (Sheldrick, 1990)'
_diffrn_ambient_temperature 150(2)
_diffrn_measured_fraction_theta_full 0.996
_diffrn_measured_fraction_theta_max 0.950
_diffrn_measurement_device_type 'Bruker SMART APEX diffractometer'
_diffrn_measurement_method '\w rotation with narrow frames'
_diffrn_radiation_monochromator graphite
_diffrn_radiation_source 'fine-focus sealed tube'
_diffrn_radiation_type MoK\a
_diffrn_radiation_wavelength 0.71073
_diffrn_reflns_av_R_equivalents 0.0453
_diffrn_reflns_av_sigmaI/netI 0.0538
_diffrn_reflns_limit_h_max 12
_diffrn_reflns_limit_h_min -12
_diffrn_reflns_limit_k_max 16
_diffrn_reflns_limit_k_min -17
_diffrn_reflns_limit_l_max 18
_diffrn_reflns_limit_l_min -18
_diffrn_reflns_number 14769
_diffrn_reflns_theta_full 26.00
_diffrn_reflns_theta_max 28.39
_diffrn_reflns_theta_min 1.46
_exptl_absorpt_coefficient_mu 0.088
_exptl_absorpt_correction_T_max 1.000000
_exptl_absorpt_correction_T_min 0.867080
_exptl_absorpt_correction_type multi-scan
_exptl_absorpt_process_details 'SADABS v2.10'
_exptl_crystal_colour Colourless
_exptl_crystal_density_diffrn 1.268
_exptl_crystal_density_method 'not measured'
_exptl_crystal_description Plate
_exptl_crystal_F_000 688
_exptl_crystal_size_max 0.50
_exptl_crystal_size_mid 0.30
_exptl_crystal_size_min 0.03
_refine_diff_density_max 0.179
_refine_diff_density_min -0.223
_refine_diff_density_rms 0.041
_refine_ls_extinction_method none
_refine_ls_goodness_of_fit_ref 1.016
_refine_ls_hydrogen_treatment mixed
_refine_ls_matrix_type full
_refine_ls_number_parameters 461
_refine_ls_number_reflns 4240
_refine_ls_number_restraints 1
_refine_ls_restrained_S_all 1.016
_refine_ls_R_factor_all 0.0731
_refine_ls_R_factor_gt 0.0482
_refine_ls_shift/su_max 0.000
_refine_ls_shift/su_mean 0.000
_refine_ls_structure_factor_coef Fsqd
_refine_ls_weighting_details 'calc w=1/[\s^2^(Fo^2^)+(0.0645P)^2^+0.0000P] where P=(Fo^2^+2Fc^2^)/3'
_refine_ls_weighting_scheme calc
_refine_ls_wR_factor_gt 0.1071
_refine_ls_wR_factor_ref 0.1191
_reflns_number_gt 3175
_reflns_number_total 4240
_reflns_threshold_expression >2sigma(I)
_cod_data_source_file c2ce06325e.txt
_cod_data_source_block 4-AminobenzoicAcid_Antipyrine
_cod_depositor_comments
;
The following automatic conversions were performed:

'_symmetry_cell_setting' value 'Monoclinic' changed to 'monoclinic'
according to /home/saulius/struct/CIF-dictionaries/cif_core.dic
dictionary named 'cif_core.dic' version 2.4.1 from 2010-06-29.

Automatic conversion script
Id: cif_fix_values 1715 2011-07-08 13:25:40Z adriana 
;
_cod_original_sg_symbol_H-M 'P 21'
_cod_database_code 7207551

loop_
_symmetry_equiv_pos_as_xyz
'x, y, z'
'-x, y+1/2, -z'

loop_
_atom_site_label
_atom_site_type_symbol
_atom_site_fract_x
_atom_site_fract_y
_atom_site_fract_z
_atom_site_U_iso_or_equiv
_atom_site_adp_type
_atom_site_occupancy
_atom_site_symmetry_multiplicity
_atom_site_calc_flag
_atom_site_refinement_flags
C1 C 0.9899(3) 0.0851(3) 0.7004(2) 0.0420(8) Uani 1 1 d .
C2 C 0.8836(3) 0.1220(2) 0.7668(2) 0.0327(7) Uani 1 1 d .
C3 C 0.8221(3) 0.2205(3) 0.7531(2) 0.0369(7) Uani 1 1 d .
H2 H 0.8518 0.2627 0.7011 0.044 Uiso 1 1 calc R
C4 C 0.7201(3) 0.2580(3) 0.8124(2) 0.0381(8) Uani 1 1 d .
H3A H 0.6793 0.3246 0.8004 0.046 Uiso 1 1 calc R
C5 C 0.6763(3) 0.1981(2) 0.8904(2) 0.0319(7) Uani 1 1 d .
C6 C 0.7370(3) 0.0998(3) 0.9048(2) 0.0368(7) Uani 1 1 d .
H6 H 0.7081 0.0578 0.9572 0.044 Uiso 1 1 calc R
C7 C 0.8383(3) 0.0627(2) 0.8439(2) 0.0350(7) Uani 1 1 d .
H7 H 0.8777 -0.0046 0.8550 0.042 Uiso 1 1 calc R
C8 C 0.5914(3) 0.5925(3) 0.8059(2) 0.0331(7) Uani 1 1 d .
C9 C 0.6760(3) 0.6414(2) 0.7305(2) 0.0295(6) Uani 1 1 d .
C10 C 0.6759(3) 0.6047(3) 0.6367(2) 0.0355(7) Uani 1 1 d .
H9 H 0.6197 0.5459 0.6200 0.043 Uiso 1 1 calc R
C11 C 0.7562(3) 0.6520(3) 0.5674(2) 0.0372(7) Uani 1 1 d .
H10 H 0.7542 0.6260 0.5036 0.045 Uiso 1 1 calc R
C12 C 0.8402(3) 0.7377(2) 0.59051(19) 0.0284(6) Uani 1 1 d .
C13 C 0.8402(3) 0.7755(2) 0.6836(2) 0.0364(7) Uani 1 1 d .
H13 H 0.8963 0.8342 0.7004 0.044 Uiso 1 1 calc R
C14 C 0.7593(3) 0.7281(3) 0.7519(2) 0.0374(7) Uani 1 1 d .
H14 H 0.7603 0.7552 0.8154 0.045 Uiso 1 1 calc R
C15 C -0.0957(3) 0.4902(3) 0.9342(3) 0.0501(9) Uani 1 1 d .
H16 H -0.1804 0.4529 0.9532 0.075 Uiso 1 1 calc R
H17 H -0.1116 0.5240 0.8719 0.075 Uiso 1 1 calc R
H15 H -0.0725 0.5435 0.9825 0.075 Uiso 1 1 calc R
C16 C -0.0548(4) 0.2985(3) 1.0583(2) 0.0491(9) Uani 1 1 d .
H19 H -0.0805 0.3527 1.1047 0.074 Uiso 1 1 calc R
H20 H -0.0167 0.2376 1.0926 0.074 Uiso 1 1 calc R
H18 H -0.1377 0.2775 1.0211 0.074 Uiso 1 1 calc R
C17 C 0.0528(3) 0.3410(2) 0.9921(2) 0.0341(7) Uani 1 1 d .
C18 C 0.1922(3) 0.3184(2) 0.9871(2) 0.0312(7) Uani 1 1 d .
H21 H 0.2401 0.2656 1.0225 0.037 Uiso 1 1 calc R
C19 C 0.2524(3) 0.3877(2) 0.91992(19) 0.0292(6) Uani 1 1 d .
C20 C 0.1449(3) 0.5089(2) 0.7997(2) 0.0334(7) Uani 1 1 d .
C21 C 0.2181(3) 0.6017(3) 0.7953(2) 0.0407(8) Uani 1 1 d .
H22 H 0.2660 0.6281 0.8503 0.049 Uiso 1 1 calc R
C22 C 0.2205(4) 0.6557(3) 0.7091(3) 0.0567(11) Uani 1 1 d .
H23 H 0.2718 0.7192 0.7049 0.068 Uiso 1 1 calc R
C23 C 0.1503(4) 0.6190(3) 0.6302(3) 0.0580(11) Uani 1 1 d .
H24 H 0.1535 0.6570 0.5717 0.070 Uiso 1 1 calc R
C24 C 0.0755(5) 0.5279(4) 0.6348(3) 0.0616(11) Uani 1 1 d .
H25 H 0.0257 0.5033 0.5799 0.074 Uiso 1 1 calc R
C25 C 0.0725(4) 0.4716(3) 0.7200(2) 0.0492(9) Uani 1 1 d .
H26 H 0.0213 0.4080 0.7236 0.059 Uiso 1 1 calc R
C26 C 0.6497(3) 0.9936(3) 0.5615(3) 0.0466(9) Uani 1 1 d .
H28 H 0.7319 0.9617 0.5322 0.070 Uiso 1 1 calc R
H27 H 0.6683 1.0051 0.6300 0.070 Uiso 1 1 calc R
H29 H 0.6294 1.0607 0.5303 0.070 Uiso 1 1 calc R
C27 C 0.5991(4) 0.8448(4) 0.3949(2) 0.0528(10) Uani 1 1 d .
H32 H 0.6257 0.9096 0.3622 0.079 Uiso 1 1 calc R
H31 H 0.5583 0.7958 0.3483 0.079 Uiso 1 1 calc R
H30 H 0.6820 0.8131 0.4250 0.079 Uiso 1 1 calc R
C28 C 0.4944(3) 0.8691(3) 0.4702(2) 0.0354(7) Uani 1 1 d .
C29 C 0.3551(3) 0.8483(3) 0.4706(2) 0.0372(7) Uani 1 1 d .
H33 H 0.3056 0.8079 0.4242 0.045 Uiso 1 1 calc R
C30 C 0.2963(3) 0.8971(2) 0.5518(2) 0.0312(6) Uani 1 1 d .
C31 C 0.4100(3) 0.9708(2) 0.6972(2) 0.0306(6) Uani 1 1 d .
C32 C 0.3511(4) 1.0607(3) 0.7314(3) 0.0476(9) Uani 1 1 d .
H34 H 0.3136 1.1116 0.6885 0.057 Uiso 1 1 calc R
C33 C 0.3471(4) 1.0764(4) 0.8298(3) 0.0728(15) Uani 1 1 d .
H35 H 0.3048 1.1378 0.8547 0.087 Uiso 1 1 calc R
C34 C 0.4039(5) 1.0036(6) 0.8913(3) 0.0814(18) Uani 1 1 d .
H36 H 0.4018 1.0150 0.9586 0.098 Uiso 1 1 calc R
C35 C 0.4635(5) 0.9147(4) 0.8559(3) 0.0734(14) Uani 1 1 d .
H37 H 0.5032 0.8647 0.8987 0.088 Uiso 1 1 calc R
C36 C 0.4664(4) 0.8973(3) 0.7593(2) 0.0486(9) Uani 1 1 d .
H38 H 0.5069 0.8350 0.7349 0.058 Uiso 1 1 calc R
H4 H 0.532(4) 0.284(3) 0.933(2) 0.043(11) Uiso 1 1 d .
H5 H 0.550(4) 0.195(3) 1.003(3) 0.044(11) Uiso 1 1 d .
H11 H 0.935(3) 0.749(2) 0.472(2) 0.021(8) Uiso 1 1 d .
H12 H 0.990(3) 0.825(3) 0.540(2) 0.030(8) Uiso 1 1 d .
N1 N 0.5808(3) 0.2367(3) 0.9534(2) 0.0439(7) Uani 1 1 d .
N2 N 0.9181(3) 0.7864(2) 0.5206(2) 0.0350(6) Uani 1 1 d .
N3 N 0.1452(2) 0.4511(2) 0.88751(17) 0.0323(6) Uani 1 1 d .
N4 N 0.0200(3) 0.4158(2) 0.92697(18) 0.0366(6) Uani 1 1 d .
N5 N 0.4059(2) 0.9497(2) 0.59673(17) 0.0312(6) Uani 1 1 d .
N6 N 0.5295(3) 0.9235(2) 0.54974(17) 0.0344(6) Uani 1 1 d .
O1 O 1.0357(2) -0.01050(18) 0.71891(17) 0.0421(5) Uani 1 1 d D
H1 H 1.087(3) -0.036(3) 0.6753(19) 0.051(11) Uiso 1 1 d D
O2 O 1.0332(3) 0.1362(3) 0.6337(2) 0.0759(10) Uani 1 1 d .
O3 O 0.5788(3) 0.6274(2) 0.88587(15) 0.0522(7) Uani 1 1 d .
O4 O 0.5297(2) 0.50490(17) 0.77685(16) 0.0381(5) Uani 1 1 d .
H8 H 0.479(3) 0.480(3) 0.820(2) 0.038(10) Uiso 1 1 d .
O5 O 0.3753(2) 0.39525(19) 0.89114(15) 0.0398(5) Uani 1 1 d .
O6 O 0.1752(2) 0.8986(2) 0.58371(15) 0.0437(6) Uani 1 1 d .

loop_
_atom_site_aniso_label
_atom_site_aniso_U_11
_atom_site_aniso_U_22
_atom_site_aniso_U_33
_atom_site_aniso_U_23
_atom_site_aniso_U_13
_atom_site_aniso_U_12
C1 0.0360(18) 0.051(2) 0.0396(19) 0.0069(17) 0.0026(14) 0.0014(16)
C2 0.0285(15) 0.0358(17) 0.0338(16) 0.0034(13) -0.0003(12) -0.0039(13)
C3 0.0331(17) 0.0418(18) 0.0357(17) 0.0137(14) -0.0006(13) -0.0042(14)
C4 0.0372(18) 0.0295(16) 0.0473(19) 0.0053(14) -0.0083(15) 0.0029(13)
C5 0.0303(16) 0.0369(17) 0.0283(15) -0.0010(13) -0.0048(12) 0.0024(13)
C6 0.0406(18) 0.0392(17) 0.0308(16) 0.0088(14) 0.0051(13) 0.0004(15)
C7 0.0331(17) 0.0324(16) 0.0394(18) 0.0044(13) -0.0002(13) 0.0022(13)
C8 0.0326(16) 0.0360(17) 0.0307(17) 0.0016(14) 0.0030(12) 0.0041(14)
C9 0.0296(15) 0.0323(15) 0.0266(15) 0.0014(12) 0.0038(12) 0.0022(13)
C10 0.0398(17) 0.0366(17) 0.0302(16) -0.0037(14) 0.0051(13) -0.0072(14)
C11 0.0471(19) 0.0412(17) 0.0235(15) -0.0071(13) 0.0045(13) -0.0101(15)
C12 0.0257(14) 0.0343(15) 0.0252(14) 0.0036(12) 0.0032(11) 0.0020(12)
C13 0.0416(18) 0.0355(17) 0.0321(16) -0.0059(14) 0.0007(13) -0.0117(14)
C14 0.0446(19) 0.0432(18) 0.0243(15) -0.0079(14) -0.0001(13) -0.0050(16)
C15 0.0320(18) 0.062(2) 0.056(2) 0.0083(19) 0.0100(15) 0.0081(17)
C16 0.0382(19) 0.061(2) 0.048(2) 0.0061(18) 0.0022(15) -0.0169(17)
C17 0.0357(17) 0.0371(17) 0.0296(16) -0.0023(14) 0.0022(13) -0.0113(14)
C18 0.0344(16) 0.0317(15) 0.0276(15) 0.0028(13) 0.0012(12) -0.0046(13)
C19 0.0270(15) 0.0321(15) 0.0285(14) -0.0017(13) 0.0010(11) -0.0004(13)
C20 0.0306(16) 0.0374(17) 0.0323(16) 0.0039(14) 0.0078(12) 0.0093(13)
C21 0.0376(18) 0.0360(17) 0.0488(19) 0.0052(16) 0.0083(14) 0.0075(15)
C22 0.052(2) 0.050(2) 0.068(3) 0.024(2) 0.020(2) 0.0148(19)
C23 0.071(3) 0.060(3) 0.044(2) 0.0214(19) 0.0162(19) 0.034(2)
C24 0.072(3) 0.076(3) 0.037(2) -0.003(2) 0.0016(19) 0.028(2)
C25 0.059(2) 0.048(2) 0.0407(19) -0.0012(17) -0.0038(17) 0.0039(18)
C26 0.0328(18) 0.059(2) 0.048(2) -0.0031(18) 0.0088(15) -0.0086(16)
C27 0.050(2) 0.073(3) 0.0359(18) -0.0037(18) 0.0031(16) 0.028(2)
C28 0.0389(17) 0.0396(18) 0.0277(15) 0.0004(13) 0.0008(13) 0.0129(14)
C29 0.0403(18) 0.0401(18) 0.0310(16) -0.0065(14) -0.0029(13) 0.0041(15)
C30 0.0294(16) 0.0304(15) 0.0338(16) -0.0029(13) -0.0026(12) 0.0001(13)
C31 0.0251(14) 0.0365(16) 0.0303(15) -0.0030(13) 0.0056(11) -0.0070(13)
C32 0.0383(19) 0.049(2) 0.055(2) -0.0190(18) 0.0017(16) -0.0014(16)
C33 0.038(2) 0.104(4) 0.077(3) -0.058(3) 0.004(2) -0.005(2)
C34 0.053(3) 0.158(6) 0.034(2) -0.020(3) 0.0097(19) -0.042(3)
C35 0.085(3) 0.098(4) 0.038(2) 0.018(2) -0.003(2) -0.031(3)
C36 0.055(2) 0.048(2) 0.0426(19) 0.0072(17) -0.0066(16) -0.0148(18)
N1 0.0468(18) 0.0477(18) 0.0372(17) 0.0022(15) 0.0013(14) 0.0141(16)
N2 0.0341(15) 0.0400(16) 0.0309(15) -0.0014(13) 0.0033(12) -0.0072(13)
N3 0.0300(13) 0.0351(13) 0.0321(13) 0.0034(11) 0.0053(10) -0.0035(11)
N4 0.0262(14) 0.0450(16) 0.0386(14) 0.0040(12) 0.0023(11) -0.0028(12)
N5 0.0284(13) 0.0357(14) 0.0297(13) -0.0024(11) 0.0023(10) 0.0040(11)
N6 0.0321(14) 0.0430(15) 0.0282(13) -0.0019(11) 0.0043(10) 0.0037(11)
O1 0.0388(13) 0.0391(13) 0.0487(14) -0.0049(11) 0.0144(10) -0.0041(11)
O2 0.076(2) 0.089(2) 0.0643(18) 0.0415(17) 0.0378(16) 0.0317(18)
O3 0.0667(16) 0.0638(17) 0.0264(12) -0.0090(11) 0.0148(11) -0.0181(13)
O4 0.0421(13) 0.0352(12) 0.0372(12) 0.0033(10) 0.0136(10) -0.0036(10)
O5 0.0306(11) 0.0457(13) 0.0432(12) 0.0162(11) 0.0083(9) 0.0030(10)
O6 0.0302(12) 0.0573(15) 0.0435(13) -0.0114(12) 0.0023(9) -0.0032(11)

loop_
_atom_type_symbol
_atom_type_description
_atom_type_scat_dispersion_real
_atom_type_scat_dispersion_imag
_atom_type_scat_source
C C 0.0033 0.0000 'International Tables Vol C Tables 4.2.6.8 and 6.1.1.4'
H H 0.0000 0.0000 'International Tables Vol C Tables 4.2.6.8 and 6.1.1.4'
N N 0.0061 0.0000 'International Tables Vol C Tables 4.2.6.8 and 6.1.1.4'
O O 0.0106 0.0000 'International Tables Vol C Tables 4.2.6.8 and 6.1.1.4'

loop_
_geom_angle_atom_site_label_1
_geom_angle_atom_site_label_2
_geom_angle_atom_site_label_3
_geom_angle
_geom_angle_site_symmetry_1
_geom_angle_site_symmetry_3
O2 C1 O1 122.0(3) . .
O2 C1 C2 124.0(3) . .
O1 C1 C2 114.0(3) . .
C7 C2 C3 117.4(3) . .
C7 C2 C1 122.8(3) . .
C3 C2 C1 119.8(3) . .
C4 C3 C2 122.1(3) . .
C4 C3 H2 119.0 . .
C2 C3 H2 119.0 . .
C3 C4 C5 120.1(3) . .
C3 C4 H3A 120.0 . .
C5 C4 H3A 120.0 . .
N1 C5 C6 120.8(3) . .
N1 C5 C4 120.8(3) . .
C6 C5 C4 118.3(3) . .
C7 C6 C5 121.0(3) . .
C7 C6 H6 119.5 . .
C5 C6 H6 119.5 . .
C6 C7 C2 121.1(3) . .
C6 C7 H7 119.4 . .
C2 C7 H7 119.4 . .
O3 C8 O4 122.9(3) . .
O3 C8 C9 124.3(3) . .
O4 C8 C9 112.8(2) . .
C10 C9 C14 117.5(3) . .
C10 C9 C8 122.3(3) . .
C14 C9 C8 120.2(3) . .
C11 C10 C9 121.1(3) . .
C11 C10 H9 119.4 . .
C9 C10 H9 119.4 . .
C10 C11 C12 120.5(3) . .
C10 C11 H10 119.8 . .
C12 C11 H10 119.8 . .
N2 C12 C13 120.8(3) . .
N2 C12 C11 120.3(3) . .
C13 C12 C11 118.9(3) . .
C14 C13 C12 120.2(3) . .
C14 C13 H13 119.9 . .
C12 C13 H13 119.9 . .
C13 C14 C9 121.8(3) . .
C13 C14 H14 119.1 . .
C9 C14 H14 119.1 . .
N4 C15 H16 109.5 . .
N4 C15 H17 109.5 . .
H16 C15 H17 109.5 . .
N4 C15 H15 109.5 . .
H16 C15 H15 109.5 . .
H17 C15 H15 109.5 . .
C17 C16 H19 109.5 . .
C17 C16 H20 109.5 . .
H19 C16 H20 109.5 . .
C17 C16 H18 109.5 . .
H19 C16 H18 109.5 . .
H20 C16 H18 109.5 . .
N4 C17 C18 109.4(3) . .
N4 C17 C16 121.0(3) . .
C18 C17 C16 129.5(3) . .
C17 C18 C19 108.0(3) . .
C17 C18 H21 126.0 . .
C19 C18 H21 126.0 . .
O5 C19 O5 0.00(18) 1 1
O5 C19 O5 0.00(18) 1 .
O5 C19 O5 0.00(18) 1 .
O5 C19 N3 123.3(3) 1 .
O5 C19 N3 123.3(3) 1 .
O5 C19 N3 123.3(3) . .
O5 C19 C18 130.7(3) 1 .
O5 C19 C18 130.7(3) 1 .
O5 C19 C18 130.7(3) . .
N3 C19 C18 106.0(2) . .
C21 C20 C25 120.6(3) . .
C21 C20 N3 119.1(3) . .
C25 C20 N3 120.3(3) . .
C20 C21 C22 118.7(3) . .
C20 C21 H22 120.6 . .
C22 C21 H22 120.6 . .
C23 C22 C21 121.0(4) . .
C23 C22 H23 119.5 . .
C21 C22 H23 119.5 . .
C22 C23 C24 120.4(4) . .
C22 C23 H24 119.8 . .
C24 C23 H24 119.8 . .
C23 C24 C25 119.8(4) . .
C23 C24 H25 120.1 . .
C25 C24 H25 120.1 . .
C20 C25 C24 119.5(4) . .
C20 C25 H26 120.3 . .
C24 C25 H26 120.3 . .
N6 C26 H28 109.5 . .
N6 C26 H27 109.5 . .
H28 C26 H27 109.5 . .
N6 C26 H29 109.5 . .
H28 C26 H29 109.5 . .
H27 C26 H29 109.5 . .
C28 C27 H32 109.5 . .
C28 C27 H31 109.5 . .
H32 C27 H31 109.5 . .
C28 C27 H30 109.5 . .
H32 C27 H30 109.5 . .
H31 C27 H30 109.5 . .
N6 C28 C29 109.3(3) . .
N6 C28 C27 121.5(3) . .
C29 C28 C27 129.1(3) . .
C28 C29 C30 108.6(3) . .
C28 C29 H33 125.7 . .
C30 C29 H33 125.7 . .
O6 C30 N5 122.1(3) . .
O6 C30 C29 132.4(3) . .
N5 C30 C29 105.5(3) . .
C32 C31 C36 120.7(3) . .
C32 C31 N5 119.6(3) . .
C36 C31 N5 119.5(3) . .
C31 C32 C33 118.9(4) . .
C31 C32 H34 120.5 . .
C33 C32 H34 120.5 . .
C34 C33 C32 120.2(4) . .
C34 C33 H35 119.9 . .
C32 C33 H35 119.9 . .
C35 C34 C33 120.1(4) . .
C35 C34 H36 120.0 . .
C33 C34 H36 120.0 . .
C36 C35 C34 120.4(5) . .
C36 C35 H37 119.8 . .
C34 C35 H37 119.8 . .
C35 C36 C31 119.7(4) . .
C35 C36 H38 120.2 . .
C31 C36 H38 120.2 . .
C5 N1 H4 115(2) . .
C5 N1 H5 120(2) . .
H4 N1 H5 120(3) . .
C12 N2 H11 115(2) . .
C12 N2 H12 117.3(19) . .
H11 N2 H12 114(3) . .
C19 N3 N4 108.7(2) . .
C19 N3 C20 125.2(2) . .
N4 N3 C20 120.7(2) . .
C17 N4 N3 107.3(2) . .
C17 N4 C15 125.6(3) . .
N3 N4 C15 118.1(3) . .
C30 N5 N6 108.1(2) . .
C30 N5 C31 123.0(2) . .
N6 N5 C31 119.4(2) . .
C28 N6 N5 107.8(2) . .
C28 N6 C26 126.4(3) . .
N5 N6 C26 117.9(3) . .
C1 O1 H1 114(3) . .
C8 O4 H8 111(2) . .
O5 O5 O5 0(10) 1 1
O5 O5 C19 0(10) 1 .
O5 O5 C19 0(10) 1 .

loop_
_geom_bond_atom_site_label_1
_geom_bond_atom_site_label_2
_geom_bond_distance
_geom_bond_site_symmetry_2
C1 O2 1.213(4) .
C1 O1 1.321(4) .
C1 C2 1.463(4) .
C2 C7 1.389(4) .
C2 C3 1.400(4) .
C3 C4 1.375(5) .
C3 H2 0.9500 .
C4 C5 1.397(4) .
C4 H3A 0.9500 .
C5 N1 1.367(4) .
C5 C6 1.396(4) .
C6 C7 1.381(4) .
C6 H6 0.9500 .
C7 H7 0.9500 .
C8 O3 1.208(4) .
C8 O4 1.325(4) .
C8 C9 1.473(4) .
C9 C10 1.389(4) .
C9 C14 1.394(4) .
C10 C11 1.382(4) .
C10 H9 0.9500 .
C11 C12 1.393(4) .
C11 H10 0.9500 .
C12 N2 1.383(4) .
C12 C13 1.384(4) .
C13 C14 1.375(4) .
C13 H13 0.9500 .
C14 H14 0.9500 .
C15 N4 1.464(4) .
C15 H16 0.9800 .
C15 H17 0.9800 .
C15 H15 0.9800 .
C16 C17 1.494(4) .
C16 H19 0.9800 .
C16 H20 0.9800 .
C16 H18 0.9800 .
C17 N4 1.352(4) .
C17 C18 1.367(4) .
C18 C19 1.417(4) .
C18 H21 0.9500 .
C19 O5 1.252(3) 1
C19 O5 1.252(3) 1
C19 O5 1.252(3) .
C19 N3 1.378(4) .
C20 C21 1.379(5) .
C20 C25 1.386(5) .
C20 N3 1.429(4) .
C21 C22 1.386(5) .
C21 H22 0.9500 .
C22 C23 1.364(6) .
C22 H23 0.9500 .
C23 C24 1.368(7) .
C23 H24 0.9500 .
C24 C25 1.389(6) .
C24 H25 0.9500 .
C25 H26 0.9500 .
C26 N6 1.466(4) .
C26 H28 0.9800 .
C26 H27 0.9800 .
C26 H29 0.9800 .
C27 C28 1.492(4) .
C27 H32 0.9800 .
C27 H31 0.9800 .
C27 H30 0.9800 .
C28 N6 1.348(4) .
C28 C29 1.360(5) .
C29 C30 1.415(4) .
C29 H33 0.9500 .
C30 O6 1.248(4) .
C30 N5 1.388(4) .
C31 C32 1.368(5) .
C31 C36 1.381(5) .
C31 N5 1.426(4) .
C32 C33 1.386(6) .
C32 H34 0.9500 .
C33 C34 1.373(8) .
C33 H35 0.9500 .
C34 C35 1.365(8) .
C34 H36 0.9500 .
C35 C36 1.365(5) .
C35 H37 0.9500 .
C36 H38 0.9500 .
N1 H4 0.81(4) .
N1 H5 0.92(4) .
N2 H11 0.85(3) .
N2 H12 0.89(4) .
N3 N4 1.401(3) .
N5 N6 1.402(3) .
O1 H1 0.852(10) .
O4 H8 0.84(3) .
O5 O5 0.0000 1
O5 O5 0.0000 1

loop_
_geom_hbond_atom_site_label_D
_geom_hbond_atom_site_label_H
_geom_hbond_atom_site_label_A
_geom_hbond_distance_DH
_geom_hbond_distance_HA
_geom_hbond_distance_DA
_geom_hbond_angle_DHA
_geom_hbond_site_symmetry_A
N1 H4 O5 0.81(4) 2.14(4) 2.946(4) 170(3) 1
N1 H5 O3 0.92(4) 2.18(4) 3.065(4) 163(3) 2_647
N2 H11 O2 0.85(3) 2.08(3) 2.923(4) 171(3) 2_756
N2 H12 O6 0.89(4) 2.09(4) 2.971(4) 173(3) 1_655
O1 H1 O6 0.852(10) 1.752(12) 2.598(3) 172(4) 1_645
O4 H8 O5 0.84(3) 1.78(4) 2.597(3) 164(4) 1

loop_
_geom_torsion_atom_site_label_1
_geom_torsion_atom_site_label_2
_geom_torsion_atom_site_label_3
_geom_torsion_atom_site_label_4
_geom_torsion
_geom_torsion_site_symmetry_1
_geom_torsion_site_symmetry_4
O2 C1 C2 C7 -178.4(4) . .
O1 C1 C2 C7 1.7(4) . .
O2 C1 C2 C3 2.4(5) . .
O1 C1 C2 C3 -177.5(3) . .
C7 C2 C3 C4 -0.4(5) . .
C1 C2 C3 C4 178.8(3) . .
C2 C3 C4 C5 1.1(5) . .
C3 C4 C5 N1 176.2(3) . .
C3 C4 C5 C6 -1.1(4) . .
N1 C5 C6 C7 -176.9(3) . .
C4 C5 C6 C7 0.4(5) . .
C5 C6 C7 C2 0.3(5) . .
C3 C2 C7 C6 -0.3(4) . .
C1 C2 C7 C6 -179.5(3) . .
O3 C8 C9 C10 -173.1(3) . .
O4 C8 C9 C10 7.0(4) . .
O3 C8 C9 C14 6.5(5) . .
O4 C8 C9 C14 -173.4(3) . .
C14 C9 C10 C11 0.3(5) . .
C8 C9 C10 C11 180.0(3) . .
C9 C10 C11 C12 0.5(5) . .
C10 C11 C12 N2 -178.6(3) . .
C10 C11 C12 C13 -0.9(5) . .
N2 C12 C13 C14 178.3(3) . .
C11 C12 C13 C14 0.5(5) . .
C12 C13 C14 C9 0.3(5) . .
C10 C9 C14 C13 -0.7(5) . .
C8 C9 C14 C13 179.6(3) . .
N4 C17 C18 C19 4.2(3) . .
C16 C17 C18 C19 -173.3(3) . .
C17 C18 C19 O5 -178.9(3) . 1
C17 C18 C19 O5 -178.9(3) . 1
C17 C18 C19 O5 -178.9(3) . .
C17 C18 C19 N3 0.7(3) . .
C25 C20 C21 C22 -1.4(5) . .
N3 C20 C21 C22 178.2(3) . .
C20 C21 C22 C23 1.0(5) . .
C21 C22 C23 C24 0.2(6) . .
C22 C23 C24 C25 -1.0(6) . .
C21 C20 C25 C24 0.8(5) . .
N3 C20 C25 C24 -178.9(3) . .
C23 C24 C25 C20 0.5(6) . .
N6 C28 C29 C30 3.5(4) . .
C27 C28 C29 C30 -173.0(3) . .
C28 C29 C30 O6 -178.2(3) . .
C28 C29 C30 N5 1.9(3) . .
C36 C31 C32 C33 -0.9(5) . .
N5 C31 C32 C33 175.4(3) . .
C31 C32 C33 C34 1.3(6) . .
C32 C33 C34 C35 -0.7(7) . .
C33 C34 C35 C36 -0.3(7) . .
C34 C35 C36 C31 0.7(6) . .
C32 C31 C36 C35 -0.1(5) . .
N5 C31 C36 C35 -176.4(3) . .
O5 C19 N3 N4 174.5(3) 1 .
O5 C19 N3 N4 174.5(3) 1 .
O5 C19 N3 N4 174.5(3) . .
C18 C19 N3 N4 -5.2(3) . .
O5 C19 N3 C20 20.5(5) 1 .
O5 C19 N3 C20 20.5(5) 1 .
O5 C19 N3 C20 20.5(5) . .
C18 C19 N3 C20 -159.1(3) . .
C21 C20 N3 C19 -78.8(4) . .
C25 C20 N3 C19 100.8(4) . .
C21 C20 N3 N4 130.2(3) . .
C25 C20 N3 N4 -50.2(4) . .
C18 C17 N4 N3 -7.3(3) . .
C16 C17 N4 N3 170.4(3) . .
C18 C17 N4 C15 -153.4(3) . .
C16 C17 N4 C15 24.3(5) . .
C19 N3 N4 C17 7.8(3) . .
C20 N3 N4 C17 163.1(3) . .
C19 N3 N4 C15 156.8(3) . .
C20 N3 N4 C15 -47.8(4) . .
O6 C30 N5 N6 173.7(3) . .
C29 C30 N5 N6 -6.4(3) . .
O6 C30 N5 C31 27.6(4) . .
C29 C30 N5 C31 -152.5(3) . .
C32 C31 N5 C30 -88.6(4) . .
C36 C31 N5 C30 87.8(4) . .
C32 C31 N5 N6 128.9(3) . .
C36 C31 N5 N6 -54.7(4) . .
C29 C28 N6 N5 -7.5(3) . .
C27 C28 N6 N5 169.4(3) . .
C29 C28 N6 C26 -155.5(3) . .
C27 C28 N6 C26 21.4(5) . .
C30 N5 N6 C28 8.7(3) . .
C31 N5 N6 C28 156.2(3) . .
C30 N5 N6 C26 159.9(3) . .
C31 N5 N6 C26 -52.6(4) . .
O5 C19 O5 O5 0.0(7) 1 1
N3 C19 O5 O5 0.0(7) . 1
C18 C19 O5 O5 0.0(7) . 1
O5 C19 O5 O5 0.0(7) 1 1
N3 C19 O5 O5 0.0(7) . 1
C18 C19 O5 O5 0.0(7) . 1
